data_2232701
loop_
_publ_author_name
'Hasan, Zainal Abidin'
'Abdullah, Zanariah'
'Tajuddin, Hairul Anuar'
'Ng, Seik Weng'
'Tiekink, Edward R. T.'

_publ_section_title
;
 <i>N</i>-(4-Chlorophenyl)quinolin-2-amine
;
_journal_coeditor_code HB6472
_journal_issue 12
_journal_name_full 'Acta Crystallographica Section E'
_journal_page_first o3175
_journal_paper_doi 10.1107/S1600536811045521
_journal_volume 67
_journal_year 2011
_chemical_formula_iupac 'C15 H11 Cl N2'
_chemical_formula_moiety 'C15 H11 Cl N2'
_chemical_formula_sum 'C15 H11 Cl N2'
_chemical_formula_weight 254.71
_chemical_name_systematic
;
<i>N</i>-(4-Chlorophenyl)quinolin-2-amine
;
_space_group_IT_number 14
_symmetry_cell_setting monoclinic
_symmetry_space_group_name_Hall '-P 2ybc'
_symmetry_space_group_name_H-M 'P 1 21/c 1'
_atom_sites_solution_hydrogens geom
_atom_sites_solution_primary direct
_atom_sites_solution_secondary difmap
_cell_angle_alpha 90.00
_cell_angle_beta 92.7440(10)
_cell_angle_gamma 90.00
_cell_formula_units_Z 4
_cell_length_a 5.9565(4)
_cell_length_b 7.9936(6)
_cell_length_c 25.0603(18)
_cell_measurement_reflns_used 5281
_cell_measurement_temperature 100(2)
_cell_measurement_theta_max 28.761
_cell_measurement_theta_min 2.67
_cell_volume 1191.85(15)
_computing_cell_refinement 'SAINT (Bruker, 2009)'
_computing_data_collection 'APEX2 (Bruker, 2009)'
_computing_data_reduction 'SAINT (Bruker, 2009)'
_computing_molecular_graphics
;
ORTEP-3 (Farrugia, 1997) and DIAMOND (Brandenburg, 2006)
;
_computing_publication_material 'publCIF (Westrip, 2010)'
_computing_structure_refinement 'SHELXL97 (Sheldrick, 2008)'
_computing_structure_solution 'SHELXS97 (Sheldrick, 2008)'
_diffrn_ambient_temperature 100(2)
_diffrn_measured_fraction_theta_full 0.997
_diffrn_measured_fraction_theta_max 0.997
_diffrn_measurement_device_type 'Bruker SMART APEX CCD'
_diffrn_measurement_method '\w scans'
_diffrn_radiation_monochromator graphite
_diffrn_radiation_source 'fine-focus sealed tube'
_diffrn_radiation_type MoK\a
_diffrn_radiation_wavelength 0.71073
_diffrn_reflns_av_R_equivalents 0.0300
_diffrn_reflns_av_sigmaI/netI 0.0270
_diffrn_reflns_limit_h_max 7
_diffrn_reflns_limit_h_min -7
_diffrn_reflns_limit_k_max 10
_diffrn_reflns_limit_k_min -9
_diffrn_reflns_limit_l_max 31
_diffrn_reflns_limit_l_min -32
_diffrn_reflns_number 10754
_diffrn_reflns_theta_full 27.49
_diffrn_reflns_theta_max 27.49
_diffrn_reflns_theta_min 1.63
_diffrn_standards_decay_% 0
_diffrn_standards_interval_count 0
_diffrn_standards_interval_time 0
_diffrn_standards_number 0
_exptl_absorpt_coefficient_mu 0.301
_exptl_absorpt_correction_T_max 1
_exptl_absorpt_correction_T_min 0.872
_exptl_absorpt_correction_type multi-scan
_exptl_absorpt_process_details '(SADABS; Sheldrick, 1996)'
_exptl_crystal_colour colourless
_exptl_crystal_density_diffrn 1.419
_exptl_crystal_density_method 'not measured'
_exptl_crystal_description prism
_exptl_crystal_F_000 528
_exptl_crystal_size_max 0.2
_exptl_crystal_size_mid 0.1
_exptl_crystal_size_min 0.1
_refine_diff_density_max 0.495
_refine_diff_density_min -0.315
_refine_ls_extinction_method none
_refine_ls_goodness_of_fit_ref 1.112
_refine_ls_hydrogen_treatment mixed
_refine_ls_matrix_type full
_refine_ls_number_parameters 167
_refine_ls_number_reflns 2726
_refine_ls_number_restraints 1
_refine_ls_restrained_S_all 1.111
_refine_ls_R_factor_all 0.0569
_refine_ls_R_factor_gt 0.0517
_refine_ls_shift/su_max 0.001
_refine_ls_shift/su_mean 0.001
_refine_ls_structure_factor_coef Fsqd
_refine_ls_weighting_details 'calc w=1/[\s^2^(Fo^2^)+(0.0396P)^2^+2.5503P] where P=(Fo^2^+2Fc^2^)/3'
_refine_ls_weighting_scheme calc
_refine_ls_wR_factor_gt 0.1313
_refine_ls_wR_factor_ref 0.1343
_reflns_number_gt 2460
_reflns_number_total 2726
_reflns_threshold_expression I>2\s(I)
_cod_data_source_file hb6472.cif
_cod_data_source_block I
_cod_original_sg_symbol_H-M 'P 21/c'
_cod_database_code 2232701
_cod_database_fobs_code 2232701

loop_
_symmetry_equiv_pos_as_xyz
'x, y, z'
'-x, y+1/2, -z+1/2'
'-x, -y, -z'
'x, -y-1/2, z-1/2'

loop_
_atom_site_type_symbol
_atom_site_label
_atom_site_fract_x
_atom_site_fract_y
_atom_site_fract_z
_atom_site_U_iso_or_equiv
_atom_site_adp_type
_atom_site_calc_flag
_atom_site_refinement_flags
_atom_site_occupancy
_atom_site_symmetry_multiplicity
Cl Cl1 0.28861(10) 0.29464(9) 0.44653(2) 0.02527(18) Uani d . 1 1
N N1 0.8994(3) 0.5543(3) 0.28636(8) 0.0188(4) Uani d D 1 1
H H1n 1.015(4) 0.601(4) 0.3019(11) 0.032(9) Uiso d D 1 1
N N2 0.7753(3) 0.4313(2) 0.20524(8) 0.0162(4) Uani d . 1 1
C C1 0.7450(4) 0.4911(3) 0.32189(9) 0.0155(4) Uani d . 1 1
C C2 0.5367(4) 0.4212(3) 0.30617(9) 0.0170(5) Uani d . 1 1
H H2 0.4911 0.4148 0.2694 0.020 Uiso calc R 1 1
C C3 0.3967(4) 0.3611(3) 0.34480(9) 0.0174(5) Uani d . 1 1
H H3 0.2554 0.3131 0.3344 0.021 Uiso calc R 1 1
C C4 0.4632(4) 0.3714(3) 0.39834(9) 0.0173(5) Uani d . 1 1
C C5 0.6687(4) 0.4413(3) 0.41464(9) 0.0177(5) Uani d . 1 1
H H5 0.7132 0.4479 0.4515 0.021 Uiso calc R 1 1
C C6 0.8072(4) 0.5010(3) 0.37631(9) 0.0175(5) Uani d . 1 1
H H6 0.9475 0.5498 0.3871 0.021 Uiso calc R 1 1
C C7 0.9269(4) 0.5194(3) 0.23314(9) 0.0161(5) Uani d . 1 1
C C8 1.1286(4) 0.5837(3) 0.21166(10) 0.0187(5) Uani d . 1 1
H H8 1.2304 0.6492 0.2332 0.022 Uiso calc R 1 1
C C9 1.1715(4) 0.5496(3) 0.16038(10) 0.0187(5) Uani d . 1 1
H H9 1.3059 0.5891 0.1458 0.022 Uiso calc R 1 1
C C10 1.0152(4) 0.4543(3) 0.12822(9) 0.0165(5) Uani d . 1 1
C C11 1.0462(4) 0.4160(3) 0.07422(9) 0.0192(5) Uani d . 1 1
H H11 1.1799 0.4505 0.0582 0.023 Uiso calc R 1 1
C C12 0.8849(4) 0.3294(3) 0.04451(9) 0.0202(5) Uani d . 1 1
H H12 0.9065 0.3045 0.0080 0.024 Uiso calc R 1 1
C C13 0.6878(4) 0.2778(3) 0.06850(10) 0.0195(5) Uani d . 1 1
H H13 0.5754 0.2194 0.0478 0.023 Uiso calc R 1 1
C C14 0.6552(4) 0.3104(3) 0.12125(9) 0.0181(5) Uani d . 1 1
H H14 0.5225 0.2718 0.1368 0.022 Uiso calc R 1 1
C C15 0.8163(4) 0.4006(3) 0.15264(9) 0.0151(4) Uani d . 1 1

loop_
_atom_site_aniso_label
_atom_site_aniso_U_11
_atom_site_aniso_U_22
_atom_site_aniso_U_33
_atom_site_aniso_U_12
_atom_site_aniso_U_13
_atom_site_aniso_U_23
Cl1 0.0228(3) 0.0326(4) 0.0205(3) -0.0052(3) 0.0018(2) 0.0039(2)
N1 0.0163(10) 0.0204(11) 0.0195(10) -0.0052(8) -0.0010(8) -0.0027(8)
N2 0.0159(9) 0.0145(9) 0.0181(9) -0.0013(7) -0.0003(7) 0.0009(7)
C1 0.0143(10) 0.0114(10) 0.0207(11) 0.0013(8) 0.0012(8) -0.0004(8)
C2 0.0172(11) 0.0155(11) 0.0179(11) 0.0027(9) -0.0025(8) -0.0019(9)
C3 0.0146(10) 0.0155(11) 0.0221(11) 0.0017(9) -0.0001(8) -0.0009(9)
C4 0.0170(11) 0.0146(11) 0.0204(11) 0.0007(9) 0.0036(9) 0.0008(9)
C5 0.0185(11) 0.0157(11) 0.0187(11) 0.0035(9) -0.0017(8) -0.0023(9)
C6 0.0153(10) 0.0146(11) 0.0223(11) 0.0002(8) -0.0023(8) -0.0032(9)
C7 0.0155(10) 0.0138(11) 0.0189(11) 0.0017(9) -0.0008(8) 0.0023(9)
C8 0.0171(11) 0.0155(11) 0.0232(12) -0.0031(9) -0.0025(9) 0.0017(9)
C9 0.0147(10) 0.0164(11) 0.0250(12) -0.0023(9) 0.0012(9) 0.0037(9)
C10 0.0162(11) 0.0129(11) 0.0204(11) 0.0004(9) 0.0011(8) 0.0035(9)
C11 0.0176(11) 0.0179(12) 0.0223(12) 0.0000(9) 0.0039(9) 0.0045(9)
C12 0.0256(12) 0.0183(12) 0.0169(11) 0.0035(10) 0.0027(9) 0.0027(9)
C13 0.0200(11) 0.0165(11) 0.0215(11) -0.0009(9) -0.0019(9) 0.0019(9)
C14 0.0180(11) 0.0150(11) 0.0211(11) -0.0023(9) 0.0000(9) 0.0023(9)
C15 0.0156(10) 0.0117(10) 0.0179(11) 0.0018(8) 0.0002(8) 0.0040(8)

loop_
_atom_type_symbol
_atom_type_description
_atom_type_scat_dispersion_real
_atom_type_scat_dispersion_imag
_atom_type_scat_source
C C 0.0033 0.0016 'International Tables Vol C Tables 4.2.6.8 and 6.1.1.4'
H H 0.0000 0.0000 'International Tables Vol C Tables 4.2.6.8 and 6.1.1.4'
N N 0.0061 0.0033 'International Tables Vol C Tables 4.2.6.8 and 6.1.1.4'
Cl Cl 0.1484 0.1585 'International Tables Vol C Tables 4.2.6.8 and 6.1.1.4'

loop_
_geom_angle_atom_site_label_1
_geom_angle_atom_site_label_2
_geom_angle_atom_site_label_3
_geom_angle
C7 N1 C1 130.7(2)
C7 N1 H1n 113(2)
C1 N1 H1n 114(2)
C7 N2 C15 117.1(2)
C2 C1 C6 119.1(2)
C2 C1 N1 124.3(2)
C6 C1 N1 116.6(2)
C3 C2 C1 119.6(2)
C3 C2 H2 120.2
C1 C2 H2 120.2
C4 C3 C2 120.0(2)
C4 C3 H3 120.0
C2 C3 H3 120.0
C5 C4 C3 121.1(2)
C5 C4 Cl1 119.00(18)
C3 C4 Cl1 119.92(18)
C6 C5 C4 118.8(2)
C6 C5 H5 120.6
C4 C5 H5 120.6
C5 C6 C1 121.3(2)
C5 C6 H6 119.3
C1 C6 H6 119.3
N2 C7 N1 120.7(2)
N2 C7 C8 123.8(2)
N1 C7 C8 115.5(2)
C9 C8 C7 119.0(2)
C9 C8 H8 120.5
C7 C8 H8 120.5
C8 C9 C10 119.9(2)
C8 C9 H9 120.0
C10 C9 H9 120.0
C11 C10 C9 123.3(2)
C11 C10 C15 119.8(2)
C9 C10 C15 116.9(2)
C12 C11 C10 120.7(2)
C12 C11 H11 119.7
C10 C11 H11 119.7
C11 C12 C13 119.5(2)
C11 C12 H12 120.3
C13 C12 H12 120.3
C14 C13 C12 121.1(2)
C14 C13 H13 119.5
C12 C13 H13 119.5
C13 C14 C15 120.8(2)
C13 C14 H14 119.6
C15 C14 H14 119.6
N2 C15 C14 118.6(2)
N2 C15 C10 123.2(2)
C14 C15 C10 118.2(2)

loop_
_geom_bond_atom_site_label_1
_geom_bond_atom_site_label_2
_geom_bond_distance
Cl1 C4 1.742(2)
N1 C7 1.380(3)
N1 C1 1.404(3)
N1 H1n 0.858(10)
N2 C7 1.319(3)
N2 C15 1.374(3)
C1 C2 1.400(3)
C1 C6 1.398(3)
C2 C3 1.393(3)
C2 H2 0.9500
C3 C4 1.383(3)
C3 H3 0.9500
C4 C5 1.389(3)
C5 C6 1.381(3)
C5 H5 0.9500
C6 H6 0.9500
C7 C8 1.435(3)
C8 C9 1.350(3)
C8 H8 0.9500
C9 C10 1.423(3)
C9 H9 0.9500
C10 C11 1.408(3)
C10 C15 1.425(3)
C11 C12 1.374(3)
C11 H11 0.9500
C12 C13 1.406(3)
C12 H12 0.9500
C13 C14 1.370(3)
C13 H13 0.9500
C14 C15 1.410(3)
C14 H14 0.9500

loop_
_geom_hbond_atom_site_label_D
_geom_hbond_atom_site_label_H
_geom_hbond_atom_site_label_A
_geom_hbond_site_symmetry_A
_geom_hbond_distance_DH
_geom_hbond_distance_HA
_geom_hbond_distance_DA
_geom_hbond_angle_DHA
C2 H2 N2 . 0.95 2.39 2.961(3) 118
C3 H3 Cg1 2_645 0.95 2.94 3.734(3) 142
C9 H9 Cg2 2_755 0.95 2.79 3.383(3) 121
C14 H14 Cg2 2_645 0.95 2.83 3.440(3) 123
C6 H6 Cg3 2_755 0.95 2.81 3.590(3) 140

loop_
_geom_torsion_atom_site_label_1
_geom_torsion_atom_site_label_2
_geom_torsion_atom_site_label_3
_geom_torsion_atom_site_label_4
_geom_torsion
C7 N1 C1 C2 -23.3(4)
C7 N1 C1 C6 157.0(2)
C6 C1 C2 C3 -0.8(3)
N1 C1 C2 C3 179.6(2)
C1 C2 C3 C4 0.3(3)
C2 C3 C4 C5 0.1(4)
C2 C3 C4 Cl1 -179.50(18)
C3 C4 C5 C6 0.0(4)
Cl1 C4 C5 C6 179.60(18)
C4 C5 C6 C1 -0.5(3)
C2 C1 C6 C5 0.9(3)
N1 C1 C6 C5 -179.4(2)
C15 N2 C7 N1 -179.4(2)
C15 N2 C7 C8 0.0(3)
C1 N1 C7 N2 10.6(4)
C1 N1 C7 C8 -168.8(2)
N2 C7 C8 C9 -1.8(4)
N1 C7 C8 C9 177.6(2)
C7 C8 C9 C10 1.3(4)
C8 C9 C10 C11 178.9(2)
C8 C9 C10 C15 0.6(3)
C9 C10 C11 C12 -177.3(2)
C15 C10 C11 C12 0.9(3)
C10 C11 C12 C13 -0.4(4)
C11 C12 C13 C14 -0.9(4)
C12 C13 C14 C15 1.7(4)
C7 N2 C15 C14 -178.4(2)
C7 N2 C15 C10 2.2(3)
C13 C14 C15 N2 179.5(2)
C13 C14 C15 C10 -1.0(3)
C11 C10 C15 N2 179.2(2)
C9 C10 C15 N2 -2.5(3)
C11 C10 C15 C14 -0.2(3)
C9 C10 C15 C14 178.1(2)

loop_
_cod_related_entry_id
_cod_related_entry_database
_cod_related_entry_code
1 ChemSpider 2361726
